data_7206964
loop_
_publ_author_name
'Sun, Hao-Ling'
'Wang, Xiang-Li'
'Jia, Li'
'Cao, Wei'
'Wang, Ke-Zhi'
'Du, Miao'

_publ_section_title
;
 Lanthanide-pyridyl-2,5-dicarboxylate N-oxide frameworks with rutile
 topology
;
_journal_issue 2
_journal_name_full CrystEngComm
_journal_page_first 512
_journal_paper_doi 10.1039/c1ce05698k
_journal_volume 14
_journal_year 2012
_chemical_formula_sum 'C9 H8 N O8 Tb'
_chemical_formula_weight 417.08
_chemical_name_systematic
;
?
;
_space_group_IT_number 14
_symmetry_cell_setting monoclinic
_symmetry_space_group_name_Hall '-P 2ybc'
_symmetry_space_group_name_H-M 'P 1 21/c 1'
_atom_sites_solution_hydrogens geom
_atom_sites_solution_primary direct
_atom_sites_solution_secondary difmap
_audit_creation_method SHELXL-97
_cell_angle_alpha 90.00
_cell_angle_beta 96.6790(10)
_cell_angle_gamma 90.00
_cell_formula_units_Z 4
_cell_length_a 9.75670(10)
_cell_length_b 14.7443(2)
_cell_length_c 8.39190(10)
_cell_measurement_reflns_used 2856
_cell_measurement_temperature 296(2)
_cell_measurement_theta_max 27.63
_cell_measurement_theta_min 2.81
_cell_volume 1199.03(3)
_computing_cell_refinement 'Bruker SMART'
_computing_data_collection 'Bruker SMART'
_computing_data_reduction 'Bruker SAINT'
_computing_molecular_graphics 'Bruker SHELXTL'
_computing_publication_material 'Bruker SHELXTL'
_computing_structure_refinement 'SHELXL-97 (Sheldrick, 1997)'
_computing_structure_solution 'SHELXS-97 (Sheldrick, 1990)'
_diffrn_ambient_temperature 296(2)
_diffrn_measured_fraction_theta_full 0.996
_diffrn_measured_fraction_theta_max 0.996
_diffrn_measurement_device_type 'CCD area detector'
_diffrn_measurement_method 'phi and omega scans'
_diffrn_radiation_monochromator graphite
_diffrn_radiation_source 'fine-focus sealed tube'
_diffrn_radiation_type MoK\a
_diffrn_radiation_wavelength 0.71073
_diffrn_reflns_av_R_equivalents 0.0191
_diffrn_reflns_av_sigmaI/netI 0.0294
_diffrn_reflns_limit_h_max 12
_diffrn_reflns_limit_h_min -12
_diffrn_reflns_limit_k_max 19
_diffrn_reflns_limit_k_min -12
_diffrn_reflns_limit_l_max 7
_diffrn_reflns_limit_l_min -10
_diffrn_reflns_number 5156
_diffrn_reflns_theta_full 27.48
_diffrn_reflns_theta_max 27.48
_diffrn_reflns_theta_min 3.47
_exptl_absorpt_coefficient_mu 5.934
_exptl_absorpt_correction_T_max 0.7172
_exptl_absorpt_correction_T_min 0.5362
_exptl_absorpt_correction_type multi-scan
_exptl_absorpt_process_details SADABS
_exptl_crystal_colour colorless
_exptl_crystal_density_diffrn 2.310
_exptl_crystal_density_meas 0
_exptl_crystal_density_method 'not measured'
_exptl_crystal_description needle
_exptl_crystal_F_000 792
_exptl_crystal_size_max 0.12
_exptl_crystal_size_mid 0.07
_exptl_crystal_size_min 0.06
_refine_diff_density_max 1.119
_refine_diff_density_min -0.498
_refine_diff_density_rms 0.127
_refine_ls_extinction_method none
_refine_ls_goodness_of_fit_ref 1.021
_refine_ls_hydrogen_treatment mixed
_refine_ls_matrix_type full
_refine_ls_number_parameters 180
_refine_ls_number_reflns 2736
_refine_ls_number_restraints 3
_refine_ls_restrained_S_all 1.021
_refine_ls_R_factor_all 0.0273
_refine_ls_R_factor_gt 0.0224
_refine_ls_shift/su_max 0.001
_refine_ls_shift/su_mean 0.000
_refine_ls_structure_factor_coef Fsqd
_refine_ls_weighting_details 'calc w=1/[\s^2^(Fo^2^)+(0.0256P)^2^+0.9747P] where P=(Fo^2^+2Fc^2^)/3'
_refine_ls_weighting_scheme calc
_refine_ls_wR_factor_gt 0.0503
_refine_ls_wR_factor_ref 0.0525
_reflns_number_gt 2418
_reflns_number_total 2736
_reflns_threshold_expression >2sigma(I)
_cod_data_source_file c1ce05698k.txt
_cod_data_source_block Tb
_cod_depositor_comments
;
The following automatic conversions were performed:

'_symmetry_cell_setting' value 'Monoclinic' changed to 'monoclinic'
according to /home/saulius/struct/CIF-dictionaries/cif_core.dic
dictionary named 'cif_core.dic' version 2.4.1 from
2010-06-29.

'_exptl_absorpt_correction_type' value 'Multi-scan'
changed to 'multi-scan' according to
/home/saulius/struct/CIF-dictionaries/cif_core.dic dictionary named
'cif_core.dic' version 2.4.1 from 2010-06-29.

Automatic conversion script
Id: cif_fix_values 1715 2011-07-08 13:25:40Z adriana 
;
_cod_original_cell_volume 1199.03(2)
_cod_original_sg_symbol_H-M P2(1)/c
_cod_database_code 7206964

loop_
_symmetry_equiv_pos_as_xyz
'x, y, z'
'-x, y+1/2, -z+1/2'
'-x, -y, -z'
'x, -y-1/2, z-1/2'

loop_
_atom_site_label
_atom_site_type_symbol
_atom_site_fract_x
_atom_site_fract_y
_atom_site_fract_z
_atom_site_U_iso_or_equiv
_atom_site_adp_type
_atom_site_occupancy
_atom_site_symmetry_multiplicity
_atom_site_calc_flag
_atom_site_refinement_flags
C1 C 0.2893(3) 0.2565(2) 0.2883(4) 0.0192(7) Uani 1 1 d .
C2 C 0.4280(3) 0.2930(2) 0.2533(4) 0.0196(7) Uani 1 1 d .
C3 C 0.5480(4) 0.2438(3) 0.2871(5) 0.0278(9) Uani 1 1 d .
H3 H 0.5432 0.1860 0.3305 0.033 Uiso 1 1 calc R
C4 C 0.6756(4) 0.2776(3) 0.2587(5) 0.0272(9) Uani 1 1 d .
H4 H 0.7549 0.2424 0.2777 0.033 Uiso 1 1 calc R
C5 C 0.6813(3) 0.3653(2) 0.2010(4) 0.0183(7) Uani 1 1 d .
C6 C 0.8114(3) 0.4142(2) 0.1691(4) 0.0180(7) Uani 1 1 d .
C7 C 0.5605(3) 0.4137(2) 0.1693(4) 0.0187(7) Uani 1 1 d .
H7 H 0.5645 0.4730 0.1323 0.022 Uiso 1 1 calc R
C8 C -0.0826(4) 0.4359(2) -0.2735(4) 0.0200(7) Uani 1 1 d .
C9 C -0.1750(5) 0.4698(4) -0.4148(6) 0.0522(15) Uani 1 1 d .
H9A H -0.1537 0.5322 -0.4341 0.078 Uiso 1 1 calc R
H9B H -0.2693 0.4649 -0.3938 0.078 Uiso 1 1 calc R
H9C H -0.1614 0.4342 -0.5074 0.078 Uiso 1 1 calc R
Tb1 Tb 0.112783(14) 0.386794(10) 0.002162(19) 0.01310(6) Uani 1 1 d .
N1 N 0.4365(3) 0.37790(19) 0.1901(4) 0.0165(6) Uani 1 1 d .
O1 O 0.3283(2) 0.43040(17) 0.1519(3) 0.0236(6) Uani 1 1 d .
O2 O 0.1819(2) 0.28938(19) 0.2173(4) 0.0308(7) Uani 1 1 d .
O3 O 0.2943(2) 0.19417(18) 0.3896(3) 0.0248(6) Uani 1 1 d .
O4 O 0.9190(2) 0.36835(17) 0.1656(3) 0.0240(6) Uani 1 1 d .
O5 O 0.7980(2) 0.49821(16) 0.1488(3) 0.0201(5) Uani 1 1 d .
O6 O 0.0000(3) 0.37284(17) -0.2878(3) 0.0275(6) Uani 1 1 d .
O7 O -0.0004(3) 0.24302(18) -0.0468(3) 0.0261(6) Uani 1 1 d D
H7A H 0.016(6) 0.211(3) -0.141(4) 0.075(14) Uiso 1 1 d D
H7B H 0.001(6) 0.199(3) 0.036(4) 0.075(14) Uiso 1 1 d D
O8 O -0.0874(2) 0.47165(16) -0.1361(3) 0.0184(5) Uani 1 1 d .

loop_
_atom_site_aniso_label
_atom_site_aniso_U_11
_atom_site_aniso_U_22
_atom_site_aniso_U_33
_atom_site_aniso_U_23
_atom_site_aniso_U_13
_atom_site_aniso_U_12
C1 0.0139(15) 0.0216(18) 0.0219(19) 0.0032(15) 0.0007(13) -0.0050(13)
C2 0.0131(15) 0.0227(19) 0.0229(19) 0.0049(15) 0.0012(13) -0.0040(14)
C3 0.0174(18) 0.023(2) 0.042(3) 0.0151(18) 0.0009(16) -0.0006(14)
C4 0.0115(16) 0.022(2) 0.048(3) 0.0084(18) 0.0041(16) 0.0049(14)
C5 0.0145(16) 0.0226(18) 0.0180(18) 0.0020(14) 0.0028(13) -0.0013(13)
C6 0.0140(16) 0.0218(18) 0.0185(18) 0.0014(14) 0.0035(13) -0.0018(13)
C7 0.0170(16) 0.0171(17) 0.0218(19) 0.0038(14) 0.0021(14) -0.0036(13)
C8 0.0217(17) 0.0186(19) 0.0193(19) -0.0016(15) 0.0012(14) -0.0028(14)
C9 0.058(3) 0.069(4) 0.025(3) -0.009(2) -0.012(2) 0.030(3)
Tb1 0.00902(8) 0.01284(10) 0.01754(10) 0.00073(6) 0.00200(6) 0.00032(6)
N1 0.0090(13) 0.0177(15) 0.0227(16) -0.0002(12) 0.0008(11) -0.0009(10)
O1 0.0109(11) 0.0189(13) 0.0396(17) -0.0003(12) -0.0028(10) 0.0044(10)
O2 0.0128(12) 0.0399(17) 0.0377(17) 0.0207(14) -0.0049(11) -0.0055(11)
O3 0.0158(12) 0.0265(14) 0.0317(16) 0.0085(12) 0.0017(11) -0.0027(10)
O4 0.0143(12) 0.0232(14) 0.0361(16) 0.0036(11) 0.0092(11) 0.0028(10)
O5 0.0151(12) 0.0175(13) 0.0290(15) 0.0030(11) 0.0078(10) -0.0005(9)
O6 0.0342(15) 0.0236(15) 0.0236(15) -0.0054(11) -0.0006(12) 0.0109(11)
O7 0.0366(15) 0.0213(14) 0.0210(14) -0.0032(11) 0.0053(12) -0.0110(12)
O8 0.0149(11) 0.0202(13) 0.0197(13) -0.0036(10) 0.0005(9) 0.0012(9)

loop_
_atom_type_symbol
_atom_type_description
_atom_type_scat_dispersion_real
_atom_type_scat_dispersion_imag
_atom_type_scat_source
C C 0.0033 0.0016 'International Tables Vol C Tables 4.2.6.8 and 6.1.1.4'
H H 0.0000 0.0000 'International Tables Vol C Tables 4.2.6.8 and 6.1.1.4'
N N 0.0061 0.0033 'International Tables Vol C Tables 4.2.6.8 and 6.1.1.4'
O O 0.0106 0.0060 'International Tables Vol C Tables 4.2.6.8 and 6.1.1.4'
Tb Tb -0.1723 4.1537 'International Tables Vol C Tables 4.2.6.8 and 6.1.1.4'

loop_
_geom_angle_atom_site_label_1
_geom_angle_atom_site_label_2
_geom_angle_atom_site_label_3
_geom_angle
_geom_angle_site_symmetry_1
_geom_angle_site_symmetry_3
O2 C1 O3 125.3(3) . .
O2 C1 C2 119.4(3) . .
O3 C1 C2 115.4(3) . .
N1 C2 C3 118.3(3) . .
N1 C2 C1 119.8(3) . .
C3 C2 C1 122.0(3) . .
C2 C3 C4 122.2(4) . .
C2 C3 H3 118.9 . .
C4 C3 H3 118.9 . .
C5 C4 C3 118.0(3) . .
C5 C4 H4 121.0 . .
C3 C4 H4 121.0 . .
C7 C5 C4 118.9(3) . .
C7 C5 C6 115.9(3) . .
C4 C5 C6 125.2(3) . .
O4 C6 O5 127.2(3) . .
O4 C6 C5 118.1(3) . .
O5 C6 C5 114.8(3) . .
N1 C7 C5 122.2(3) . .
N1 C7 H7 118.9 . .
C5 C7 H7 118.9 . .
O6 C8 O8 119.3(3) . .
O6 C8 C9 120.8(4) . .
O8 C8 C9 119.9(4) . .
O6 C8 Tb1 61.33(19) . .
O8 C8 Tb1 58.23(17) . .
C9 C8 Tb1 174.3(3) . .
C8 C9 H9A 109.5 . .
C8 C9 H9B 109.5 . .
H9A C9 H9B 109.5 . .
C8 C9 H9C 109.5 . .
H9A C9 H9C 109.5 . .
H9B C9 H9C 109.5 . .
O5 Tb1 O2 140.17(8) 3_665 .
O5 Tb1 O8 71.86(9) 3_665 3_565
O2 Tb1 O8 102.04(10) . 3_565
O5 Tb1 O7 137.53(9) 3_665 .
O2 Tb1 O7 71.14(10) . .
O8 Tb1 O7 141.06(9) 3_565 .
O5 Tb1 O1 74.48(9) 3_665 .
O2 Tb1 O1 66.80(9) . .
O8 Tb1 O1 69.78(8) 3_565 .
O7 Tb1 O1 132.90(9) . .
O5 Tb1 O3 79.11(9) 3_665 4_565
O2 Tb1 O3 80.79(10) . 4_565
O8 Tb1 O3 137.19(8) 3_565 4_565
O7 Tb1 O3 80.82(9) . 4_565
O1 Tb1 O3 72.58(8) . 4_565
O5 Tb1 O4 137.24(8) 3_665 1_455
O2 Tb1 O4 71.10(9) . 1_455
O8 Tb1 O4 73.07(8) 3_565 1_455
O7 Tb1 O4 68.45(9) . 1_455
O1 Tb1 O4 114.65(9) . 1_455
O3 Tb1 O4 143.46(9) 4_565 1_455
O5 Tb1 O8 72.85(8) 3_665 .
O2 Tb1 O8 143.78(9) . .
O8 Tb1 O8 70.29(9) 3_565 .
O7 Tb1 O8 92.50(9) . .
O1 Tb1 O8 134.35(8) . .
O3 Tb1 O8 129.56(8) 4_565 .
O4 Tb1 O8 72.85(8) 1_455 .
O5 Tb1 O6 71.92(9) 3_665 .
O2 Tb1 O6 137.43(9) . .
O8 Tb1 O6 117.34(8) 3_565 .
O7 Tb1 O6 68.18(9) . .
O1 Tb1 O6 140.36(9) . .
O3 Tb1 O6 80.92(8) 4_565 .
O4 Tb1 O6 104.26(9) 1_455 .
O8 Tb1 O6 50.97(8) . .
O5 Tb1 C8 68.93(9) 3_665 .
O2 Tb1 C8 150.15(9) . .
O8 Tb1 C8 93.56(9) 3_565 .
O7 Tb1 C8 80.70(10) . .
O1 Tb1 C8 143.03(10) . .
O3 Tb1 C8 104.72(10) 4_565 .
O4 Tb1 C8 89.77(9) 1_455 .
O8 Tb1 C8 25.78(9) . .
O6 Tb1 C8 25.27(9) . .
O5 Tb1 Tb1 68.25(6) 3_665 3_565
O2 Tb1 Tb1 128.88(8) . 3_565
O8 Tb1 Tb1 35.91(5) 3_565 3_565
O7 Tb1 Tb1 119.58(7) . 3_565
O1 Tb1 Tb1 103.20(6) . 3_565
O3 Tb1 Tb1 146.80(7) 4_565 3_565
O4 Tb1 Tb1 69.00(6) 1_455 3_565
O8 Tb1 Tb1 34.38(5) . 3_565
O6 Tb1 Tb1 83.29(5) . 3_565
C8 Tb1 Tb1 58.41(7) . 3_565
O1 N1 C7 116.3(3) . .
O1 N1 C2 123.4(3) . .
C7 N1 C2 120.3(3) . .
N1 O1 Tb1 126.58(19) . .
C1 O2 Tb1 139.5(2) . .
C1 O3 Tb1 131.1(2) . 4_566
C6 O4 Tb1 130.5(2) . 1_655
C6 O5 Tb1 138.4(2) . 3_665
C8 O6 Tb1 93.4(2) . .
Tb1 O7 H7A 118(3) . .
Tb1 O7 H7B 121(3) . .
H7A O7 H7B 106(3) . .
C8 O8 Tb1 143.3(2) . 3_565
C8 O8 Tb1 96.0(2) . .
Tb1 O8 Tb1 109.71(9) 3_565 .

loop_
_geom_bond_atom_site_label_1
_geom_bond_atom_site_label_2
_geom_bond_distance
_geom_bond_site_symmetry_2
C1 O2 1.242(4) .
C1 O3 1.249(4) .
C1 C2 1.516(5) .
C2 N1 1.366(4) .
C2 C3 1.379(5) .
C3 C4 1.388(5) .
C3 H3 0.9300 .
C4 C5 1.385(5) .
C4 H4 0.9300 .
C5 C7 1.377(5) .
C5 C6 1.511(5) .
C6 O4 1.252(4) .
C6 O5 1.255(4) .
C7 N1 1.350(4) .
C7 H7 0.9300 .
C8 O6 1.246(4) .
C8 O8 1.274(4) .
C8 C9 1.490(5) .
C8 Tb1 2.913(4) .
C9 H9A 0.9600 .
C9 H9B 0.9600 .
C9 H9C 0.9600 .
Tb1 O5 2.344(2) 3_665
Tb1 O2 2.344(3) .
Tb1 O8 2.397(2) 3_565
Tb1 O7 2.404(3) .
Tb1 O1 2.408(2) .
Tb1 O3 2.417(2) 4_565
Tb1 O4 2.477(3) 1_455
Tb1 O8 2.490(2) .
Tb1 O6 2.560(3) .
Tb1 Tb1 3.9963(3) 3_565
N1 O1 1.318(3) .
O3 Tb1 2.417(2) 4_566
O4 Tb1 2.477(3) 1_655
O5 Tb1 2.344(2) 3_665
O7 H7A 0.944(19) .
O7 H7B 0.950(19) .
O8 Tb1 2.397(2) 3_565
